data_7210692
loop_
_publ_author_name
'Li, Zhao-Hao'
'Xue, Li-Ping'
'Li, Shi-Hui'
'Wang, Jian-Ge'
'Zhao, Bang-Tun'
'Kan, Jian'
'Su, Wei-Ping'

_publ_section_title
;
 Bis(pyridyl) ancillary ligands modulated uninodal 4-, 5- and 6-connected
 Cd(ii) coordination polymers based on 3,4-thiophenedicarboxylate linker
;
_journal_issue 14
_journal_name_full CrystEngComm
_journal_page_first 2745
_journal_paper_doi 10.1039/c3ce26686a
_journal_volume 15
_journal_year 2013
_chemical_formula_sum 'C18 H18 Cd N2 O7 S'
_chemical_formula_weight 518.80
_chemical_name_systematic
;
?
;
_space_group_IT_number 15
_symmetry_cell_setting monoclinic
_symmetry_space_group_name_Hall '-C 2yc'
_symmetry_space_group_name_H-M 'C 1 2/c 1'
_atom_sites_solution_hydrogens geom
_atom_sites_solution_primary direct
_atom_sites_solution_secondary difmap
_audit_creation_method SHELXL-97
_cell_angle_alpha 90.00
_cell_angle_beta 95.9050(10)
_cell_angle_gamma 90.00
_cell_formula_units_Z 8
_cell_length_a 19.1466(19)
_cell_length_b 16.2759(16)
_cell_length_c 13.1959(13)
_cell_measurement_reflns_used 5357
_cell_measurement_temperature 296(2)
_cell_measurement_theta_max 27.55
_cell_measurement_theta_min 2.50
_cell_volume 4090.4(7)
_computing_cell_refinement 'Bruker SMART'
_computing_data_collection 'Bruker SMART'
_computing_data_reduction 'Bruker SAINT'
_computing_molecular_graphics 'Bruker SHELXTL'
_computing_publication_material 'Bruker SHELXTL'
_computing_structure_refinement 'SHELXL-97 (Sheldrick, 1997)'
_computing_structure_solution 'SHELXS-97 (Sheldrick, 1990)'
_diffrn_ambient_temperature 296(2)
_diffrn_measured_fraction_theta_full 0.991
_diffrn_measured_fraction_theta_max 0.991
_diffrn_measurement_device_type 'CCD area detector'
_diffrn_measurement_method 'phi and omega scans'
_diffrn_radiation_monochromator graphite
_diffrn_radiation_source 'fine-focus sealed tube'
_diffrn_radiation_type MoK\a
_diffrn_radiation_wavelength 0.71073
_diffrn_reflns_av_R_equivalents 0.0315
_diffrn_reflns_av_sigmaI/netI 0.0323
_diffrn_reflns_limit_h_max 25
_diffrn_reflns_limit_h_min -25
_diffrn_reflns_limit_k_max 20
_diffrn_reflns_limit_k_min -21
_diffrn_reflns_limit_l_max 17
_diffrn_reflns_limit_l_min -17
_diffrn_reflns_number 18264
_diffrn_reflns_theta_full 28.31
_diffrn_reflns_theta_max 28.31
_diffrn_reflns_theta_min 2.34
_exptl_absorpt_coefficient_mu 1.212
_exptl_absorpt_correction_T_max 0.7515
_exptl_absorpt_correction_T_min 0.6364
_exptl_absorpt_correction_type multi-scan
_exptl_absorpt_process_details sadbs
_exptl_crystal_colour yellow
_exptl_crystal_density_diffrn 1.685
_exptl_crystal_density_method 'not measured'
_exptl_crystal_description block
_exptl_crystal_F_000 2080
_exptl_crystal_size_max 0.41
_exptl_crystal_size_mid 0.32
_exptl_crystal_size_min 0.25
_refine_diff_density_max 0.348
_refine_diff_density_min -0.406
_refine_diff_density_rms 0.070
_refine_ls_extinction_method none
_refine_ls_goodness_of_fit_ref 1.024
_refine_ls_hydrogen_treatment constr
_refine_ls_matrix_type full
_refine_ls_number_parameters 263
_refine_ls_number_reflns 5053
_refine_ls_number_restraints 0
_refine_ls_restrained_S_all 1.024
_refine_ls_R_factor_all 0.0411
_refine_ls_R_factor_gt 0.0271
_refine_ls_shift/su_max 0.002
_refine_ls_shift/su_mean 0.000
_refine_ls_structure_factor_coef Fsqd
_refine_ls_weighting_details 'calc w=1/[\s^2^(Fo^2^)+(0.0222P)^2^+3.4572P] where P=(Fo^2^+2Fc^2^)/3'
_refine_ls_weighting_scheme calc
_refine_ls_wR_factor_gt 0.0546
_refine_ls_wR_factor_ref 0.0593
_reflns_number_gt 4037
_reflns_number_total 5053
_reflns_threshold_expression >2sigma(I)
_cod_data_source_file c3ce26686a.txt
_cod_data_source_block a
_cod_depositor_comments
;
The following automatic conversions were performed:

'_symmetry_cell_setting' value 'Monoclinic' changed to 'monoclinic'
according to /home/saulius/struct/CIF-dictionaries/cif_core.dic
dictionary named 'cif_core.dic' version 2.4.2 from
2011-04-26.

'_exptl_absorpt_correction_type' value 'Multi-scan'
changed to 'multi-scan' according to
/home/saulius/struct/CIF-dictionaries/cif_core.dic dictionary named
'cif_core.dic' version 2.4.2 from 2011-04-26.

Automatic conversion script
Id: cif_fix_values 1891 2012-01-12 08:04:46Z andrius 
;
_cod_original_sg_symbol_H-M C2/c
_cod_database_code 7210692

loop_
_symmetry_equiv_pos_as_xyz
'x, y, z'
'-x, y, -z+1/2'
'x+1/2, y+1/2, z'
'-x+1/2, y+1/2, -z+1/2'
'-x, -y, -z'
'x, -y, z-1/2'
'-x+1/2, -y+1/2, -z'
'x+1/2, -y+1/2, z-1/2'

loop_
_atom_site_label
_atom_site_type_symbol
_atom_site_fract_x
_atom_site_fract_y
_atom_site_fract_z
_atom_site_U_iso_or_equiv
_atom_site_adp_type
_atom_site_occupancy
_atom_site_symmetry_multiplicity
_atom_site_calc_flag
_atom_site_refinement_flags
Cd1 Cd 0.360365(8) 0.558750(10) 0.459072(11) 0.02665(6) Uani 1 1 d .
S1 S 0.42179(5) 0.16666(4) 0.33461(6) 0.0610(2) Uani 1 1 d .
O1 O 0.41141(9) 0.43172(10) 0.45048(12) 0.0375(4) Uani 1 1 d .
O2 O 0.32853(9) 0.43852(10) 0.32179(13) 0.0401(4) Uani 1 1 d .
O3 O 0.47383(8) 0.60286(10) 0.41632(12) 0.0378(4) Uani 1 1 d .
H1W H 0.5085 0.5931 0.4603 0.057 Uiso 1 1 d R
H2W H 0.4842 0.5790 0.3626 0.057 Uiso 1 1 d R
O4 O 0.40007(8) 0.42058(10) 0.13276(12) 0.0339(4) Uani 1 1 d .
O5 O 0.35502(10) 0.31181(11) 0.05236(12) 0.0483(5) Uani 1 1 d .
O6 O 1.0000 0.6240(2) 0.7500 0.141(2) Uani 1 2 d S
H3W H 0.9858 0.6542 0.7963 0.212 Uiso 1 1 d R
O7 O 0.45627(13) 0.22386(14) 0.90894(19) 0.0825(7) Uani 1 1 d .
H4W H 0.4618 0.2753 0.9023 0.124 Uiso 1 1 d R
H5W H 0.4157 0.2180 0.9286 0.124 Uiso 1 1 d R
O8 O 0.5000 0.50624(15) 0.2500 0.0366(5) Uani 1 2 d S
H6W H 0.4682 0.4748 0.2222 0.055 Uiso 1 1 d R
N1 N 0.24336(10) 0.53314(13) 0.49206(15) 0.0357(5) Uani 1 1 d .
N2 N 0.32311(10) 0.63385(12) 0.31619(14) 0.0323(4) Uani 1 1 d .
C1 C 0.37938(12) 0.40324(14) 0.36810(16) 0.0288(5) Uani 1 1 d .
C2 C 0.40128(11) 0.32156(14) 0.33071(16) 0.0284(5) Uani 1 1 d .
C3 C 0.39534(12) 0.29507(14) 0.22580(16) 0.0303(5) Uani 1 1 d .
C4 C 0.40519(15) 0.21266(16) 0.2187(2) 0.0457(7) Uani 1 1 d .
H4 H 0.4031 0.1844 0.1572 0.055 Uiso 1 1 calc R
C5 C 0.41642(14) 0.25805(16) 0.39598(19) 0.0413(6) Uani 1 1 d .
H5 H 0.4231 0.2638 0.4664 0.050 Uiso 1 1 calc R
C6 C 0.38268(12) 0.34584(15) 0.13181(17) 0.0308(5) Uani 1 1 d .
C7 C 0.19659(12) 0.50693(18) 0.4168(2) 0.0452(7) Uani 1 1 d .
H7 H 0.2128 0.4928 0.3551 0.054 Uiso 1 1 calc R
C8 C 0.12582(12) 0.49963(18) 0.42556(19) 0.0433(6) Uani 1 1 d .
H8 H 0.0956 0.4808 0.3708 0.052 Uiso 1 1 calc R
C9 C 0.09974(12) 0.52057(15) 0.51675(19) 0.0345(5) Uani 1 1 d .
C10 C 0.14848(13) 0.54738(17) 0.5950(2) 0.0439(6) Uani 1 1 d .
H10 H 0.1338 0.5621 0.6576 0.053 Uiso 1 1 calc R
C11 C 0.21871(13) 0.55226(17) 0.5799(2) 0.0422(6) Uani 1 1 d .
H11 H 0.2504 0.5698 0.6338 0.051 Uiso 1 1 calc R
C12 C 0.02538(12) 0.51425(16) 0.53262(19) 0.0375(6) Uani 1 1 d .
H12 H 0.0128 0.5322 0.5951 0.045 Uiso 1 1 calc R
C13 C 0.29265(13) 0.70712(16) 0.31982(17) 0.0375(6) Uani 1 1 d .
H13 H 0.2847 0.7283 0.3831 0.045 Uiso 1 1 calc R
C14 C 0.27227(13) 0.75312(15) 0.23391(17) 0.0376(6) Uani 1 1 d .
H14 H 0.2523 0.8048 0.2400 0.045 Uiso 1 1 calc R
C15 C 0.28169(12) 0.72192(15) 0.13844(17) 0.0326(5) Uani 1 1 d .
C16 C 0.31510(14) 0.64634(16) 0.13535(18) 0.0419(6) Uani 1 1 d .
H16 H 0.3241 0.6239 0.0732 0.050 Uiso 1 1 calc R
C17 C 0.33464(14) 0.60512(16) 0.22409(18) 0.0394(6) Uani 1 1 d .
H17 H 0.3570 0.5547 0.2204 0.047 Uiso 1 1 calc R
C18 C 0.25554(13) 0.76665(15) 0.04564(16) 0.0368(6) Uani 1 1 d .
H18 H 0.2461 0.8224 0.0517 0.044 Uiso 1 1 calc R

loop_
_atom_site_aniso_label
_atom_site_aniso_U_11
_atom_site_aniso_U_22
_atom_site_aniso_U_33
_atom_site_aniso_U_23
_atom_site_aniso_U_13
_atom_site_aniso_U_12
Cd1 0.02577(9) 0.03457(10) 0.01912(8) 0.00223(7) -0.00003(6) 0.00240(7)
S1 0.0971(6) 0.0325(4) 0.0533(5) 0.0115(3) 0.0069(4) 0.0140(4)
O1 0.0422(10) 0.0408(10) 0.0289(9) -0.0064(7) 0.0012(7) -0.0011(8)
O2 0.0442(10) 0.0417(10) 0.0339(9) 0.0026(8) 0.0018(8) 0.0124(8)
O3 0.0307(9) 0.0476(10) 0.0349(9) -0.0002(8) 0.0020(7) 0.0031(8)
O4 0.0400(9) 0.0349(9) 0.0257(8) 0.0034(7) -0.0012(7) -0.0031(7)
O5 0.0677(13) 0.0483(11) 0.0259(9) -0.0037(8) -0.0089(8) -0.0105(9)
O6 0.288(7) 0.065(3) 0.082(3) 0.000 0.069(4) 0.000
O7 0.0926(19) 0.0589(15) 0.0940(19) -0.0147(13) 0.0005(15) 0.0033(13)
O8 0.0337(12) 0.0427(14) 0.0324(13) 0.000 -0.0015(10) 0.000
N1 0.0262(10) 0.0507(13) 0.0305(11) -0.0014(9) 0.0037(8) 0.0003(9)
N2 0.0337(11) 0.0403(11) 0.0223(10) 0.0032(8) -0.0004(8) 0.0087(9)
C1 0.0353(13) 0.0307(12) 0.0217(11) 0.0035(9) 0.0088(9) -0.0051(10)
C2 0.0294(11) 0.0320(12) 0.0237(11) 0.0038(9) 0.0020(9) 0.0005(10)
C3 0.0336(12) 0.0310(12) 0.0262(12) 0.0004(9) 0.0020(10) -0.0002(10)
C4 0.0658(19) 0.0345(14) 0.0364(14) -0.0017(11) 0.0033(13) 0.0049(13)
C5 0.0508(16) 0.0424(15) 0.0302(13) 0.0086(11) 0.0024(11) 0.0046(12)
C6 0.0284(12) 0.0412(14) 0.0233(11) 0.0007(10) 0.0043(9) 0.0018(10)
C7 0.0279(13) 0.073(2) 0.0344(14) -0.0100(13) 0.0046(10) -0.0006(13)
C8 0.0280(12) 0.0658(19) 0.0351(14) -0.0081(13) -0.0019(10) -0.0035(12)
C9 0.0255(12) 0.0376(13) 0.0406(14) 0.0042(11) 0.0048(10) 0.0006(10)
C10 0.0358(13) 0.0621(19) 0.0353(14) -0.0067(12) 0.0107(11) -0.0036(13)
C11 0.0315(13) 0.0602(18) 0.0347(14) -0.0076(12) 0.0032(11) -0.0048(12)
C12 0.0289(12) 0.0445(15) 0.0401(14) 0.0007(11) 0.0088(10) -0.0005(11)
C13 0.0428(14) 0.0483(15) 0.0206(11) -0.0022(10) -0.0009(10) 0.0133(12)
C14 0.0448(15) 0.0387(14) 0.0283(12) -0.0011(10) -0.0019(11) 0.0169(12)
C15 0.0361(13) 0.0386(14) 0.0225(11) 0.0025(10) 0.0013(10) 0.0091(11)
C16 0.0609(17) 0.0456(15) 0.0199(12) 0.0026(10) 0.0072(11) 0.0202(13)
C17 0.0513(16) 0.0394(14) 0.0279(13) 0.0037(10) 0.0060(11) 0.0192(12)
C18 0.0472(15) 0.0363(13) 0.0268(12) 0.0071(10) 0.0037(11) 0.0152(11)

loop_
_atom_type_symbol
_atom_type_description
_atom_type_scat_dispersion_real
_atom_type_scat_dispersion_imag
_atom_type_scat_source
C C 0.0033 0.0016 'International Tables Vol C Tables 4.2.6.8 and 6.1.1.4'
H H 0.0000 0.0000 'International Tables Vol C Tables 4.2.6.8 and 6.1.1.4'
N N 0.0061 0.0033 'International Tables Vol C Tables 4.2.6.8 and 6.1.1.4'
O O 0.0106 0.0060 'International Tables Vol C Tables 4.2.6.8 and 6.1.1.4'
S S 0.1246 0.1234 'International Tables Vol C Tables 4.2.6.8 and 6.1.1.4'
Cd Cd -0.8075 1.2024 'International Tables Vol C Tables 4.2.6.8 and 6.1.1.4'

loop_
_geom_angle_atom_site_label_1
_geom_angle_atom_site_label_2
_geom_angle_atom_site_label_3
_geom_angle
_geom_angle_site_symmetry_1
_geom_angle_site_symmetry_3
O1 Cd1 N2 122.45(6) . .
O1 Cd1 N1 105.48(7) . .
N2 Cd1 N1 91.42(7) . .
O1 Cd1 O4 94.59(6) . 6_566
N2 Cd1 O4 139.61(6) . 6_566
N1 Cd1 O4 93.61(6) . 6_566
O1 Cd1 O3 81.84(6) . .
N2 Cd1 O3 81.99(6) . .
N1 Cd1 O3 172.11(6) . .
O4 Cd1 O3 88.67(6) 6_566 .
O1 Cd1 O5 147.19(6) . 6_566
N2 Cd1 O5 85.95(6) . 6_566
N1 Cd1 O5 88.26(7) . 6_566
O4 Cd1 O5 54.24(5) 6_566 6_566
O3 Cd1 O5 86.94(6) . 6_566
O1 Cd1 C6 121.21(6) . 6_566
N2 Cd1 C6 112.81(7) . 6_566
N1 Cd1 C6 90.93(7) . 6_566
O4 Cd1 C6 27.17(6) 6_566 6_566
O3 Cd1 C6 87.64(6) . 6_566
O5 Cd1 C6 27.07(6) 6_566 6_566
C5 S1 C4 91.62(13) . .
C1 O1 Cd1 101.48(14) . .
Cd1 O3 H1W 116.3 . .
Cd1 O3 H2W 110.7 . .
H1W O3 H2W 104.5 . .
C6 O4 Cd1 93.98(13) . 6_565
C6 O5 Cd1 90.26(14) . 6_565
H4W O7 H5W 105.7 . .
C11 N1 C7 116.8(2) . .
C11 N1 Cd1 123.12(16) . .
C7 N1 Cd1 119.66(16) . .
C13 N2 C17 117.3(2) . .
C13 N2 Cd1 123.20(15) . .
C17 N2 Cd1 119.45(15) . .
O2 C1 O1 122.4(2) . .
O2 C1 C2 118.9(2) . .
O1 C1 C2 118.5(2) . .
C5 C2 C3 111.8(2) . .
C5 C2 C1 121.1(2) . .
C3 C2 C1 125.9(2) . .
C4 C3 C2 111.3(2) . .
C4 C3 C6 120.1(2) . .
C2 C3 C6 128.5(2) . .
C3 C4 S1 112.71(19) . .
C3 C4 H4 123.6 . .
S1 C4 H4 123.6 . .
C2 C5 S1 112.52(19) . .
C2 C5 H5 123.7 . .
S1 C5 H5 123.7 . .
O5 C6 O4 121.5(2) . .
O5 C6 C3 118.0(2) . .
O4 C6 C3 120.4(2) . .
O5 C6 Cd1 62.67(13) . 6_565
O4 C6 Cd1 58.85(11) . 6_565
C3 C6 Cd1 179.28(18) . 6_565
N1 C7 C8 123.7(2) . .
N1 C7 H7 118.1 . .
C8 C7 H7 118.1 . .
C7 C8 C9 119.7(2) . .
C7 C8 H8 120.2 . .
C9 C8 H8 120.2 . .
C10 C9 C8 116.5(2) . .
C10 C9 C12 120.3(2) . .
C8 C9 C12 123.2(2) . .
C11 C10 C9 120.0(2) . .
C11 C10 H10 120.0 . .
C9 C10 H10 120.0 . .
N1 C11 C10 123.3(2) . .
N1 C11 H11 118.4 . .
C10 C11 H11 118.4 . .
C12 C12 C9 126.6(3) 5_566 .
C12 C12 H12 116.7 5_566 .
C9 C12 H12 116.7 . .
N2 C13 C14 123.0(2) . .
N2 C13 H13 118.5 . .
C14 C13 H13 118.5 . .
C13 C14 C15 119.7(2) . .
C13 C14 H14 120.2 . .
C15 C14 H14 120.2 . .
C14 C15 C16 117.0(2) . .
C14 C15 C18 120.7(2) . .
C16 C15 C18 122.2(2) . .
C17 C16 C15 119.7(2) . .
C17 C16 H16 120.2 . .
C15 C16 H16 120.2 . .
N2 C17 C16 123.3(2) . .
N2 C17 H17 118.4 . .
C16 C17 H17 118.4 . .
C18 C18 C15 124.6(3) 7_565 .
C18 C18 H18 117.7 7_565 .
C15 C18 H18 117.7 . .

loop_
_geom_bond_atom_site_label_1
_geom_bond_atom_site_label_2
_geom_bond_distance
_geom_bond_site_symmetry_2
Cd1 O1 2.2946(17) .
Cd1 N2 2.2980(18) .
Cd1 N1 2.3627(19) .
Cd1 O4 2.3634(15) 6_566
Cd1 O3 2.4095(16) .
Cd1 O5 2.4474(18) 6_566
Cd1 C6 2.755(2) 6_566
S1 C5 1.702(3) .
S1 C4 1.704(3) .
O1 C1 1.279(3) .
O2 C1 1.236(3) .
O3 H1W 0.8500 .
O3 H2W 0.8500 .
O4 C6 1.261(3) .
O4 Cd1 2.3634(15) 6_565
O5 C6 1.254(3) .
O5 Cd1 2.4474(18) 6_565
O6 H3W 0.8500 .
O7 H4W 0.8499 .
O7 H5W 0.8500 .
O8 H6W 0.8499 .
N1 C11 1.333(3) .
N1 C7 1.337(3) .
N2 C13 1.331(3) .
N2 C17 1.342(3) .
C1 C2 1.493(3) .
C2 C5 1.358(3) .
C2 C3 1.443(3) .
C3 C4 1.359(3) .
C3 C6 1.489(3) .
C4 H4 0.9300 .
C5 H5 0.9300 .
C6 Cd1 2.755(2) 6_565
C7 C8 1.377(3) .
C7 H7 0.9300 .
C8 C9 1.392(3) .
C8 H8 0.9300 .
C9 C10 1.389(3) .
C9 C12 1.464(3) .
C10 C11 1.382(3) .
C10 H10 0.9300 .
C11 H11 0.9300 .
C12 C12 1.315(5) 5_566
C12 H12 0.9300 .
C13 C14 1.381(3) .
C13 H13 0.9300 .
C14 C15 1.387(3) .
C14 H14 0.9300 .
C15 C16 1.389(3) .
C15 C18 1.468(3) .
C16 C17 1.368(3) .
C16 H16 0.9300 .
C17 H17 0.9300 .
C18 C18 1.318(5) 7_565
C18 H18 0.9300 .

loop_
_geom_hbond_atom_site_label_D
_geom_hbond_atom_site_label_H
_geom_hbond_atom_site_label_A
_geom_hbond_distance_DH
_geom_hbond_distance_HA
_geom_hbond_distance_DA
_geom_hbond_angle_DHA
_geom_hbond_site_symmetry_A
O3 H2W O8 0.85 1.95 2.787(2) 169.2 .
O3 H1W O1 0.85 1.88 2.728(2) 175.7 5_666
O7 H5W O5 0.85 2.60 3.185(3) 127.5 1_556
O7 H4W O3 0.85 2.00 2.841(3) 168.7 6_566
O6 H3W O7 0.85 2.00 2.847(3) 177.5 3
O8 H6W O4 0.85 1.89 2.718(2) 166.3 .

loop_
_geom_torsion_atom_site_label_1
_geom_torsion_atom_site_label_2
_geom_torsion_atom_site_label_3
_geom_torsion_atom_site_label_4
_geom_torsion
_geom_torsion_site_symmetry_1
_geom_torsion_site_symmetry_4
N2 Cd1 O1 C1 -33.11(16) . .
N1 Cd1 O1 C1 68.81(14) . .
O4 Cd1 O1 C1 163.85(13) 6_566 .
O3 Cd1 O1 C1 -108.16(13) . .
O5 Cd1 O1 C1 -179.38(13) 6_566 .
C6 Cd1 O1 C1 169.62(12) 6_566 .
O1 Cd1 N1 C11 111.7(2) . .
N2 Cd1 N1 C11 -124.0(2) . .
O4 Cd1 N1 C11 15.9(2) 6_566 .
O3 Cd1 N1 C11 -90.7(5) . .
O5 Cd1 N1 C11 -38.1(2) 6_566 .
C6 Cd1 N1 C11 -11.2(2) 6_566 .
O1 Cd1 N1 C7 -76.2(2) . .
N2 Cd1 N1 C7 48.2(2) . .
O4 Cd1 N1 C7 -171.9(2) 6_566 .
O3 Cd1 N1 C7 81.5(5) . .
O5 Cd1 N1 C7 134.0(2) 6_566 .
C6 Cd1 N1 C7 161.0(2) 6_566 .
O1 Cd1 N2 C13 179.15(18) . .
N1 Cd1 N2 C13 69.7(2) . .
O4 Cd1 N2 C13 -27.5(2) 6_566 .
O3 Cd1 N2 C13 -105.9(2) . .
O5 Cd1 N2 C13 -18.41(19) 6_566 .
C6 Cd1 N2 C13 -21.9(2) 6_566 .
O1 Cd1 N2 C17 -3.6(2) . .
N1 Cd1 N2 C17 -113.05(19) . .
O4 Cd1 N2 C17 149.70(17) 6_566 .
O3 Cd1 N2 C17 71.32(19) . .
O5 Cd1 N2 C17 158.80(19) 6_566 .
C6 Cd1 N2 C17 155.34(18) 6_566 .
Cd1 O1 C1 O2 -8.3(2) . .
Cd1 O1 C1 C2 176.00(16) . .
O2 C1 C2 C5 -134.3(2) . .
O1 C1 C2 C5 41.6(3) . .
O2 C1 C2 C3 32.3(3) . .
O1 C1 C2 C3 -151.8(2) . .
C5 C2 C3 C4 1.1(3) . .
C1 C2 C3 C4 -166.6(2) . .
C5 C2 C3 C6 -176.9(2) . .
C1 C2 C3 C6 15.4(4) . .
C2 C3 C4 S1 -0.3(3) . .
C6 C3 C4 S1 177.87(17) . .
C5 S1 C4 C3 -0.4(2) . .
C3 C2 C5 S1 -1.4(3) . .
C1 C2 C5 S1 166.96(18) . .
C4 S1 C5 C2 1.0(2) . .
Cd1 O5 C6 O4 -0.4(2) 6_565 .
Cd1 O5 C6 C3 -179.80(18) 6_565 .
Cd1 O4 C6 O5 0.4(2) 6_565 .
Cd1 O4 C6 C3 179.80(18) 6_565 .
C4 C3 C6 O5 27.1(3) . .
C2 C3 C6 O5 -155.1(2) . .
C4 C3 C6 O4 -152.3(2) . .
C2 C3 C6 O4 25.6(4) . .
C4 C3 C6 Cd1 -139(15) . 6_565
C2 C3 C6 Cd1 39(15) . 6_565
C11 N1 C7 C8 0.6(4) . .
Cd1 N1 C7 C8 -172.1(2) . .
N1 C7 C8 C9 0.3(5) . .
C7 C8 C9 C10 -0.6(4) . .
C7 C8 C9 C12 -179.7(3) . .
C8 C9 C10 C11 0.1(4) . .
C12 C9 C10 C11 179.2(2) . .
C7 N1 C11 C10 -1.1(4) . .
Cd1 N1 C11 C10 171.3(2) . .
C9 C10 C11 N1 0.8(4) . .
C10 C9 C12 C12 -176.0(3) . 5_566
C8 C9 C12 C12 3.0(5) . 5_566
C17 N2 C13 C14 0.7(4) . .
Cd1 N2 C13 C14 177.98(19) . .
N2 C13 C14 C15 1.8(4) . .
C13 C14 C15 C16 -3.3(4) . .
C13 C14 C15 C18 175.2(2) . .
C14 C15 C16 C17 2.3(4) . .
C18 C15 C16 C17 -176.1(2) . .
C13 N2 C17 C16 -1.7(4) . .
Cd1 N2 C17 C16 -179.1(2) . .
C15 C16 C17 N2 0.1(4) . .
C14 C15 C18 C18 -160.4(3) . 7_565
C16 C15 C18 C18 18.0(5) . 7_565
